data_2243090
loop_
_publ_author_name
'Tan, Sang Loon'
'Azizan, Ainnul Hamidah Syahadah'
'Jotani, Mukesh M.'
'Tiekink, Edward R. T.'

_publ_section_title
;
 3,3-Bis(2-hydroxyethyl)-1-[(4-methylphenyl)carbonyl]thiourea: crystal
 structure, Hirshfeld surface analysis and computational study
;
_journal_coeditor_code HB7854
_journal_issue 10
_journal_name_full 'Acta Crystallographica Section E'
_journal_page_first 1472
_journal_page_last 1478
_journal_paper_doi 10.1107/S2056989019012581
_journal_volume 75
_journal_year 2019
_chemical_formula_moiety 'C13 H18 N2 O3 S1'
_chemical_formula_sum 'C13 H18 N2 O3 S'
_chemical_formula_weight 282.35
_space_group_crystal_system monoclinic
_space_group_IT_number 14
_space_group_name_Hall '-P 2ybc'
_space_group_name_H-M_alt 'P 1 21/c 1'
_symmetry_space_group_name_Hall '-P 2ybc'
_symmetry_space_group_name_H-M 'P 1 21/c 1'
_atom_sites_solution_hydrogens mixed
_atom_sites_solution_primary direct
_atom_sites_solution_secondary difmap
_audit_creation_method SHELXL-2014/7
_cell_angle_alpha 90
_cell_angle_beta 94.117(2)
_cell_angle_gamma 90
_cell_formula_units_Z 4
_cell_length_a 7.4051(10)
_cell_length_b 10.6213(15)
_cell_length_c 18.569(3)
_cell_measurement_reflns_used 2509
_cell_measurement_temperature 293(2)
_cell_measurement_theta_max 22.93
_cell_measurement_theta_min 2.20
_cell_volume 1456.7(4)
_computing_cell_refinement
;
SMART (Bruker, 2008)
;
_computing_data_collection
;
SMART (Bruker, 2008)
;
_computing_data_reduction
;
SAINT (Bruker, 2008)
;
_computing_molecular_graphics
;
ORTEP-3 for Windows (Farrugia, 2012), DIAMOND (Brandenburg,
2006)
;
_computing_publication_material
;
publCIF (Westrip, 2010)
;
_computing_structure_refinement
;
<i>SHELXL2014/7</i> (Sheldrick, 2015)
;
_computing_structure_solution
;
SHELXS97 (Sheldrick, 2008)
;
_diffrn_ambient_temperature 293(2)
_diffrn_measured_fraction_theta_full 0.999
_diffrn_measured_fraction_theta_max 0.999
_diffrn_measurement_device_type 'Bruker SMART APEX diffractometer'
_diffrn_measurement_method '\f and \w scans'
_diffrn_radiation_monochromator graphite
_diffrn_radiation_source 'fine-focus sealed tube'
_diffrn_radiation_type MoK\a
_diffrn_radiation_wavelength 0.71073
_diffrn_reflns_av_R_equivalents 0.0505
_diffrn_reflns_av_unetI/netI 0.0357
_diffrn_reflns_limit_h_max 9
_diffrn_reflns_limit_h_min -9
_diffrn_reflns_limit_k_max 13
_diffrn_reflns_limit_k_min -13
_diffrn_reflns_limit_l_max 24
_diffrn_reflns_limit_l_min -24
_diffrn_reflns_number 18125
_diffrn_reflns_theta_full 27.498
_diffrn_reflns_theta_max 27.498
_diffrn_reflns_theta_min 2.199
_diffrn_standards_decay_% 0
_diffrn_standards_interval_count 0
_diffrn_standards_interval_time 0
_diffrn_standards_number 0
_exptl_absorpt_coefficient_mu 0.228
_exptl_absorpt_correction_T_max 0.7456
_exptl_absorpt_correction_T_min 0.6546
_exptl_absorpt_correction_type multi-scan
_exptl_absorpt_process_details
;
(SADABS; Sheldrick, 1996)
;
_exptl_crystal_colour colourless
_exptl_crystal_density_diffrn 1.287
_exptl_crystal_description prism
_exptl_crystal_F_000 600
_exptl_crystal_size_max 0.120
_exptl_crystal_size_mid 0.090
_exptl_crystal_size_min 0.080
_refine_diff_density_max 0.172
_refine_diff_density_min -0.202
_refine_ls_extinction_method none
_refine_ls_goodness_of_fit_ref 1.035
_refine_ls_hydrogen_treatment mixed
_refine_ls_matrix_type full
_refine_ls_number_parameters 182
_refine_ls_number_reflns 3339
_refine_ls_number_restraints 3
_refine_ls_restrained_S_all 1.034
_refine_ls_R_factor_all 0.0674
_refine_ls_R_factor_gt 0.0390
_refine_ls_shift/su_max 0.000
_refine_ls_shift/su_mean 0.000
_refine_ls_structure_factor_coef Fsqd
_refine_ls_weighting_details 'w=1/[\s^2^(Fo^2^)+(0.0374P)^2^+0.2262P] where P=(Fo^2^+2Fc^2^)/3'
_refine_ls_weighting_scheme calc
_refine_ls_wR_factor_gt 0.0850
_refine_ls_wR_factor_ref 0.0984
_reflns_number_gt 2263
_reflns_number_total 3339
_reflns_threshold_expression 'I > 2\s(I)'
_cod_data_source_file hb7854sup1.cif
_cod_data_source_block I
_cod_original_formula_sum 'C13 H18 N2 O3 S1'
_cod_database_code 2243090
_shelx_space_group_comment
;
The symmetry employed for this shelxl refinement is uniquely defined
by the following loop, which should always be used as a source of
symmetry information in preference to the above space-group names.
They are only intended as comments.
;
_shelx_estimated_absorpt_t_min 0.973
_shelx_estimated_absorpt_t_max 0.982

loop_
_space_group_symop_operation_xyz
'x, y, z'
'-x, y+1/2, -z+1/2'
'-x, -y, -z'
'x, -y-1/2, z-1/2'

loop_
_atom_site_type_symbol
_atom_site_label
_atom_site_fract_x
_atom_site_fract_y
_atom_site_fract_z
_atom_site_U_iso_or_equiv
_atom_site_adp_type
_atom_site_calc_flag
_atom_site_occupancy
S S1 0.32019(6) 0.58997(5) 0.40517(3) 0.05150(16) Uani d 1
O O1 0.20850(18) 0.31841(13) 0.20234(8) 0.0600(4) Uani d 1
H H1O 0.239(3) 0.2473(13) 0.1888(13) 0.090 Uiso d 1
O O2 -0.27874(16) 0.58125(13) 0.35097(7) 0.0534(4) Uani d 1
H H2O -0.3778(19) 0.585(2) 0.3699(11) 0.080 Uiso d 1
O O3 0.37968(18) 0.75187(12) 0.26514(8) 0.0602(4) Uani d 1
N N1 0.06795(17) 0.47500(13) 0.31953(7) 0.0382(3) Uani d 1
N N2 0.31599(19) 0.54248(13) 0.26306(8) 0.0402(3) Uani d 1
H H2N 0.304(2) 0.4767(12) 0.2356(8) 0.048 Uiso d 1
C C1 0.2270(2) 0.53452(15) 0.32668(9) 0.0380(4) Uani d 1
C C2 -0.0239(2) 0.44158(17) 0.24885(10) 0.0448(4) Uani d 1
H H2A 0.0053 0.5045 0.2137 0.054 Uiso calc 1
H H2B -0.1537 0.4438 0.2528 0.054 Uiso calc 1
C C3 0.0273(2) 0.31392(18) 0.22177(11) 0.0524(5) Uani d 1
H H3A 0.0155 0.2513 0.2592 0.063 Uiso calc 1
H H3B -0.0526 0.2907 0.1802 0.063 Uiso calc 1
C C4 -0.0291(2) 0.44025(17) 0.38245(10) 0.0456(4) Uani d 1
H H4A 0.0583 0.4179 0.4218 0.055 Uiso calc 1
H H4B -0.1024 0.3664 0.3707 0.055 Uiso calc 1
C C5 -0.1497(2) 0.54346(19) 0.40748(10) 0.0497(5) Uani d 1
H H5A -0.2125 0.5138 0.4483 0.060 Uiso calc 1
H H5B -0.0762 0.6153 0.4232 0.060 Uiso calc 1
C C6 0.3952(2) 0.64952(16) 0.23710(9) 0.0405(4) Uani d 1
C C7 0.4941(2) 0.63211(16) 0.17111(9) 0.0393(4) Uani d 1
C C8 0.5608(2) 0.51755(17) 0.14953(9) 0.0449(4) Uani d 1
H H8 0.5419 0.4455 0.1764 0.054 Uiso calc 1
C C9 0.6557(3) 0.5097(2) 0.08809(10) 0.0562(5) Uani d 1
H H9 0.7011 0.4322 0.0747 0.067 Uiso calc 1
C C10 0.6843(3) 0.6145(2) 0.04626(10) 0.0584(5) Uani d 1
C C11 0.6157(3) 0.7282(2) 0.06798(11) 0.0631(6) Uani d 1
H H11 0.6320 0.7999 0.0404 0.076 Uiso calc 1
C C12 0.5241(3) 0.73742(18) 0.12945(11) 0.0557(5) Uani d 1
H H12 0.4815 0.8154 0.1434 0.067 Uiso calc 1
C C13 0.7870(4) 0.6055(3) -0.02119(12) 0.0919(9) Uani d 1
H H13A 0.7224 0.6506 -0.0598 0.138 Uiso calc 1
H H13B 0.7983 0.5187 -0.0346 0.138 Uiso calc 1
H H13C 0.9052 0.6416 -0.0120 0.138 Uiso calc 1

loop_
_atom_site_aniso_label
_atom_site_aniso_U_11
_atom_site_aniso_U_22
_atom_site_aniso_U_33
_atom_site_aniso_U_12
_atom_site_aniso_U_13
_atom_site_aniso_U_23
S1 0.0407(3) 0.0703(4) 0.0435(3) -0.0051(2) 0.00312(19) -0.0119(2)
O1 0.0472(8) 0.0542(9) 0.0806(10) -0.0075(7) 0.0181(7) -0.0248(7)
O2 0.0382(7) 0.0691(9) 0.0540(8) 0.0084(6) 0.0118(6) 0.0126(7)
O3 0.0621(9) 0.0393(8) 0.0818(10) -0.0049(6) 0.0227(7) -0.0135(7)
N1 0.0332(7) 0.0397(8) 0.0423(8) -0.0014(6) 0.0059(6) -0.0025(6)
N2 0.0438(8) 0.0378(8) 0.0399(8) -0.0097(7) 0.0093(6) -0.0063(6)
C1 0.0357(9) 0.0356(9) 0.0432(10) 0.0024(7) 0.0054(7) -0.0012(7)
C2 0.0370(9) 0.0481(11) 0.0487(10) -0.0027(8) -0.0003(8) -0.0064(8)
C3 0.0458(11) 0.0512(12) 0.0613(12) -0.0102(9) 0.0114(9) -0.0150(9)
C4 0.0400(10) 0.0482(11) 0.0491(11) -0.0029(8) 0.0068(8) 0.0090(8)
C5 0.0430(10) 0.0635(12) 0.0435(10) -0.0005(9) 0.0097(8) 0.0033(9)
C6 0.0346(9) 0.0376(10) 0.0491(10) -0.0020(7) 0.0019(8) -0.0023(8)
C7 0.0356(9) 0.0400(10) 0.0419(9) -0.0061(7) -0.0003(7) 0.0023(7)
C8 0.0481(10) 0.0430(10) 0.0443(10) -0.0006(8) 0.0073(8) 0.0073(8)
C9 0.0598(13) 0.0569(13) 0.0530(12) 0.0013(10) 0.0121(10) -0.0038(10)
C10 0.0558(12) 0.0773(16) 0.0425(11) -0.0167(11) 0.0067(9) 0.0046(10)
C11 0.0703(14) 0.0617(14) 0.0577(13) -0.0171(11) 0.0080(11) 0.0206(11)
C12 0.0600(12) 0.0422(11) 0.0653(13) -0.0075(9) 0.0076(10) 0.0085(9)
C13 0.0952(19) 0.126(2) 0.0581(14) -0.0220(17) 0.0303(14) 0.0050(14)

loop_
_atom_type_symbol
_atom_type_description
_atom_type_scat_dispersion_real
_atom_type_scat_dispersion_imag
_atom_type_scat_source
C C 0.0033 0.0016 'International Tables Vol C Tables 4.2.6.8 and 6.1.1.4'
H H 0.0000 0.0000 'International Tables Vol C Tables 4.2.6.8 and 6.1.1.4'
N N 0.0061 0.0033 'International Tables Vol C Tables 4.2.6.8 and 6.1.1.4'
S S 0.1246 0.1234 'International Tables Vol C Tables 4.2.6.8 and 6.1.1.4'
O O 0.0106 0.0060 'International Tables Vol C Tables 4.2.6.8 and 6.1.1.4'

loop_
_geom_angle_atom_site_label_1
_geom_angle_atom_site_label_2
_geom_angle_atom_site_label_3
_geom_angle
C3 O1 H1O 109.1(18)
C5 O2 H2O 105.3(16)
C1 N1 C4 121.39(14)
C1 N1 C2 123.27(14)
C4 N1 C2 115.33(13)
C6 N2 C1 125.67(14)
C6 N2 H2N 119.0(12)
C1 N2 H2N 114.6(12)
N1 C1 N2 114.30(14)
N1 C1 S1 123.97(13)
N2 C1 S1 121.67(12)
N1 C2 C3 113.76(15)
N1 C2 H2A 108.8
C3 C2 H2A 108.8
N1 C2 H2B 108.8
C3 C2 H2B 108.8
H2A C2 H2B 107.7
O1 C3 C2 108.71(15)
O1 C3 H3A 109.9
C2 C3 H3A 109.9
O1 C3 H3B 109.9
C2 C3 H3B 109.9
H3A C3 H3B 108.3
N1 C4 C5 113.48(14)
N1 C4 H4A 108.9
C5 C4 H4A 108.9
N1 C4 H4B 108.9
C5 C4 H4B 108.9
H4A C4 H4B 107.7
O2 C5 C4 111.00(15)
O2 C5 H5A 109.4
C4 C5 H5A 109.4
O2 C5 H5B 109.4
C4 C5 H5B 109.4
H5A C5 H5B 108.0
O3 C6 N2 122.09(17)
O3 C6 C7 122.23(16)
N2 C6 C7 115.64(15)
C8 C7 C12 118.21(17)
C8 C7 C6 123.83(16)
C12 C7 C6 117.95(16)
C7 C8 C9 120.32(17)
C7 C8 H8 119.8
C9 C8 H8 119.8
C10 C9 C8 121.45(19)
C10 C9 H9 119.3
C8 C9 H9 119.3
C11 C10 C9 117.76(18)
C11 C10 C13 120.9(2)
C9 C10 C13 121.4(2)
C12 C11 C10 121.24(19)
C12 C11 H11 119.4
C10 C11 H11 119.4
C11 C12 C7 121.01(19)
C11 C12 H12 119.5
C7 C12 H12 119.5
C10 C13 H13A 109.5
C10 C13 H13B 109.5
H13A C13 H13B 109.5
C10 C13 H13C 109.5
H13A C13 H13C 109.5
H13B C13 H13C 109.5

loop_
_geom_bond_atom_site_label_1
_geom_bond_atom_site_label_2
_geom_bond_distance
S1 C1 1.6744(17)
O1 C3 1.415(2)
O1 H1O 0.832(9)
O2 C5 1.425(2)
O2 H2O 0.836(9)
O3 C6 1.214(2)
N1 C1 1.335(2)
N1 C4 1.462(2)
N1 C2 1.477(2)
N2 C6 1.382(2)
N2 C1 1.396(2)
N2 H2N 0.866(9)
C2 C3 1.504(2)
C2 H2A 0.9700
C2 H2B 0.9700
C3 H3A 0.9700
C3 H3B 0.9700
C4 C5 1.508(3)
C4 H4A 0.9700
C4 H4B 0.9700
C5 H5A 0.9700
C5 H5B 0.9700
C6 C7 1.483(2)
C7 C8 1.383(2)
C7 C12 1.387(2)
C8 C9 1.384(2)
C8 H8 0.9300
C9 C10 1.382(3)
C9 H9 0.9300
C10 C11 1.382(3)
C10 C13 1.514(3)
C11 C12 1.373(3)
C11 H11 0.9300
C12 H12 0.9300
C13 H13A 0.9600
C13 H13B 0.9600
C13 H13C 0.9600

loop_
_geom_hbond_atom_site_label_D
_geom_hbond_atom_site_label_H
_geom_hbond_atom_site_label_A
_geom_hbond_site_symmetry_A
_geom_hbond_distance_DH
_geom_hbond_distance_HA
_geom_hbond_distance_DA
_geom_hbond_angle_DHA
N2 H2N O1 . 0.866(13) 1.909(13) 2.728(2) 157.1(14)
O1 H1O O2 2_545 0.832(16) 1.943(16) 2.769(2) 172(2)
O2 H2O S1 1_455 0.837(16) 2.376(15) 3.2049(14) 171.1(19)
C8 H8 O3 2_645 0.93 2.38 3.251(2) 156

loop_
_geom_torsion_atom_site_label_1
_geom_torsion_atom_site_label_2
_geom_torsion_atom_site_label_3
_geom_torsion_atom_site_label_4
_geom_torsion
C4 N1 C1 N2 169.93(14)
C2 N1 C1 N2 -11.1(2)
C4 N1 C1 S1 -7.3(2)
C2 N1 C1 S1 171.63(12)
C6 N2 C1 N1 133.37(17)
C6 N2 C1 S1 -49.3(2)
C1 N1 C2 C3 89.8(2)
C4 N1 C2 C3 -91.18(18)
N1 C2 C3 O1 -70.1(2)
C1 N1 C4 C5 86.72(19)
C2 N1 C4 C5 -92.28(18)
N1 C4 C5 O2 57.5(2)
C1 N2 C6 O3 -6.8(3)
C1 N2 C6 C7 175.48(15)
O3 C6 C7 C8 160.25(17)
N2 C6 C7 C8 -22.1(2)
O3 C6 C7 C12 -18.5(3)
N2 C6 C7 C12 159.18(16)
C12 C7 C8 C9 0.3(3)
C6 C7 C8 C9 -178.41(16)
C7 C8 C9 C10 -0.9(3)
C8 C9 C10 C11 0.4(3)
C8 C9 C10 C13 -179.6(2)
C9 C10 C11 C12 0.7(3)
C13 C10 C11 C12 -179.3(2)
C10 C11 C12 C7 -1.3(3)
C8 C7 C12 C11 0.7(3)
C6 C7 C12 C11 179.56(18)

_cod_database_fobs_code 2243090
